data_4518410
loop_
_publ_author_name
'Ustinova, Marina I.'
'Mikheeva, Maria M.'
'Shilov, Gennadii V.'
'Dremova, Nadezhda N.'
'Frolova, Lyubov'
'Stevenson, Keith J.'
'Aldoshin, Sergey M.'
'Troshin, Pavel A.'

_publ_section_title
;
 Partial Substitution of Pb2+ in CsPbI3 as an Efficient Strategy To Design
 Fairly Stable All-Inorganic Perovskite Formulations
;
_journal_name_full 'ACS Applied Materials &amp; Interfaces'
_journal_paper_doi 10.1021/acsami.0c18061
_journal_year 2021
_chemical_formula_sum 'C20 H48 Ca I6 N4 O6 Pb2 S2'
_chemical_formula_weight 1720.60
_space_group_crystal_system monoclinic
_space_group_IT_number 14
_space_group_name_Hall '-P 2ybc'
_space_group_name_H-M_alt 'P 1 21/c 1'
_atom_sites_solution_hydrogens geom
_audit_creation_method SHELXL-2018/3
_cell_angle_alpha 90
_cell_angle_beta 96.663(3)
_cell_angle_gamma 90
_cell_formula_units_Z 4
_cell_length_a 24.8880(8)
_cell_length_b 22.1779(6)
_cell_length_c 8.1145(2)
_cell_measurement_reflns_used 8141
_cell_measurement_temperature 100(1)
_cell_measurement_theta_max 31.5406
_cell_measurement_theta_min 2.8702
_cell_volume 4448.7(2)
_computing_cell_refinement 'CrysAlisPro 1.171.36.20 (Agilent Technologies, 2012)'
_computing_data_collection 'CrysAlisPro 1.171.36.20 (Agilent Technologies, 2012)'
_computing_data_reduction 'CrysAlisPro 1.171.36.20 (Agilent Technologies, 2012)'
_computing_structure_refinement 'SHELXL-2018/3 (Sheldrick, 2018)'
_computing_structure_solution 'SHELXS-97 (Sheldrick, 1990)'
_diffrn_ambient_temperature 100.01(10)
_diffrn_detector_area_resol_mean 16.2060
_diffrn_measured_fraction_theta_full 0.999
_diffrn_measured_fraction_theta_max 0.999
_diffrn_measurement_device_type 'Xcalibur, Eos'
_diffrn_measurement_method '\w scans'
_diffrn_radiation_monochromator graphite
_diffrn_radiation_source 'Enhance (Mo) X-ray Source'
_diffrn_radiation_type 'Mo K\a'
_diffrn_radiation_wavelength 0.7107
_diffrn_reflns_av_R_equivalents 0.0352
_diffrn_reflns_av_unetI/netI 0.0513
_diffrn_reflns_Laue_measured_fraction_full 0.999
_diffrn_reflns_Laue_measured_fraction_max 0.999
_diffrn_reflns_limit_h_max 34
_diffrn_reflns_limit_h_min -20
_diffrn_reflns_limit_k_max 30
_diffrn_reflns_limit_k_min -30
_diffrn_reflns_limit_l_max 11
_diffrn_reflns_limit_l_min -10
_diffrn_reflns_number 28772
_diffrn_reflns_point_group_measured_fraction_full 0.999
_diffrn_reflns_point_group_measured_fraction_max 0.999
_diffrn_reflns_theta_full 25.242
_diffrn_reflns_theta_max 29.070
_diffrn_reflns_theta_min 2.876
_exptl_absorpt_coefficient_mu 11.965
_exptl_absorpt_correction_T_max 1.00000
_exptl_absorpt_correction_T_min 0.33328
_exptl_absorpt_correction_type multi-scan
_exptl_absorpt_process_details
;
CrysAlisPro, Agilent Technologies,
Version 1.171.36.20 (release 27-06-2012 CrysAlis171 .NET)
(compiled Jul 11 2012,15:38:31)
Empirical absorption correction using spherical harmonics,
 implemented in SCALE3 ABSPACK scaling algorithm.
;
_exptl_crystal_density_diffrn 2.569
_exptl_crystal_description plate
_exptl_crystal_F_000 3112
_exptl_crystal_size_max 0.14
_exptl_crystal_size_mid 0.11
_exptl_crystal_size_min 0.06
_refine_diff_density_max 2.258
_refine_diff_density_min -3.921
_refine_diff_density_rms 0.294
_refine_ls_extinction_method none
_refine_ls_goodness_of_fit_ref 1.121
_refine_ls_hydrogen_treatment constr
_refine_ls_matrix_type full
_refine_ls_number_parameters 447
_refine_ls_number_reflns 11888
_refine_ls_number_restraints 171
_refine_ls_restrained_S_all 1.119
_refine_ls_R_factor_all 0.0699
_refine_ls_R_factor_gt 0.0499
_refine_ls_shift/su_max 0.002
_refine_ls_shift/su_mean 0.000
_refine_ls_structure_factor_coef Fsqd
_refine_ls_weighting_details 'w=1/[\s^2^(Fo^2^)+(0.0229P)^2^+60.5326P] where P=(Fo^2^+2Fc^2^)/3'
_refine_ls_weighting_scheme calc
_refine_ls_wR_factor_gt 0.0949
_refine_ls_wR_factor_ref 0.1021
_reflns_Friedel_coverage 0.000
_reflns_number_gt 9164
_reflns_number_total 11888
_reflns_threshold_expression 'I > 2\s(I)'
_cod_data_source_file am0c18061_si_002.cif
_cod_data_source_block shelx
_cod_original_sg_symbol_H-M 'P 21/c'
_cod_database_code 4518410
_shelx_shelxl_version_number 2018/3
_shelx_space_group_comment
;
The symmetry employed for this shelxl refinement is uniquely defined
by the following loop, which should always be used as a source of
symmetry information in preference to the above space-group names.
They are only intended as comments.
;

loop_
_space_group_symop_operation_xyz
'x, y, z'
'-x, y+1/2, -z+1/2'
'-x, -y, -z'
'x, -y-1/2, z-1/2'

loop_
_atom_site_label
_atom_site_type_symbol
_atom_site_fract_x
_atom_site_fract_y
_atom_site_fract_z
_atom_site_U_iso_or_equiv
_atom_site_adp_type
_atom_site_occupancy
_atom_site_site_symmetry_order
_atom_site_calc_flag
_atom_site_refinement_flags_posn
_atom_site_refinement_flags_adp
_atom_site_refinement_flags_occupancy
_atom_site_disorder_assembly
_atom_site_disorder_group
Pb1 Pb 0.48807(2) 0.25040(2) -0.53263(4) 0.01070(7) Uani 1 1 d . . . . .
Pb2 Pb 1.00733(2) 0.24982(2) 0.48307(4) 0.01089(7) Uani 1 1 d . . . . .
I2 I 0.57338(2) 0.18401(2) -0.25732(7) 0.01373(12) Uani 1 1 d . . . . .
I4 I 1.09285(2) 0.18593(2) 0.25655(7) 0.01494(12) Uani 1 1 d . . . . .
I5 I 1.01237(2) 0.36279(2) 0.23618(7) 0.01601(12) Uani 1 1 d . . . . .
I3 I 0.49246(2) 0.13735(2) -0.77564(7) 0.01522(12) Uani 1 1 d . . . . .
I6 I 0.91815(2) 0.19944(2) 0.19633(7) 0.01493(12) Uani 1 1 d . . . . .
I1 I 0.39845(2) 0.20041(3) -0.31866(7) 0.01513(12) Uani 1 1 d . . . . .
Ca1 Ca 0.75109(7) 0.01284(7) 0.2392(2) 0.0116(3) Uani 1 1 d . . . . .
S1 S 0.81856(10) -0.12672(10) 0.3348(3) 0.0202(5) Uani 1 1 d . . . . .
S2 S 0.71359(10) 0.16460(9) 0.2359(3) 0.0165(4) Uani 1 1 d . . . . .
O1 O 0.7698(3) -0.0855(3) 0.3316(8) 0.0237(15) Uani 1 1 d . . . . .
O2 O 0.7311(3) 0.1110(3) 0.1395(8) 0.0193(14) Uani 1 1 d . . . . .
C1 C 0.8291(4) -0.1399(5) 0.1252(12) 0.025(2) Uani 1 1 d . . . . .
H1A H 0.859806 -0.165957 0.121874 0.037 Uiso 1 1 calc R U . . .
H1B H 0.797603 -0.158698 0.067764 0.037 Uiso 1 1 calc R U . . .
H1C H 0.835705 -0.102279 0.072750 0.037 Uiso 1 1 calc R U . . .
C2 C 0.7924(4) -0.1997(4) 0.3778(13) 0.026(2) Uani 1 1 d . U . . .
H2A H 0.820919 -0.228941 0.382107 0.039 Uiso 1 1 calc R U . . .
H2B H 0.778014 -0.198681 0.482599 0.039 Uiso 1 1 calc R U . . .
H2C H 0.764209 -0.210394 0.291862 0.039 Uiso 1 1 calc R U . . .
C3 C 0.6451(4) 0.1503(4) 0.2647(14) 0.027(2) Uani 1 1 d . . . . .
H3A H 0.631579 0.182977 0.325674 0.041 Uiso 1 1 calc R U . . .
H3B H 0.623884 0.146802 0.158622 0.041 Uiso 1 1 calc R U . . .
H3C H 0.642909 0.113444 0.325558 0.041 Uiso 1 1 calc R U . . .
C4 C 0.7017(5) 0.2240(4) 0.0872(12) 0.025(2) Uani 1 1 d . . . . .
H4A H 0.690365 0.259563 0.140976 0.037 Uiso 1 1 calc R U . . .
H4B H 0.734423 0.232319 0.039333 0.037 Uiso 1 1 calc R U . . .
H4C H 0.673938 0.211936 0.001431 0.037 Uiso 1 1 calc R U . . .
O3 O 0.7298(3) -0.0288(3) -0.0180(7) 0.0218(15) Uani 0.774(10) 1 d D . P A 1
C5 C 0.7355(4) -0.0644(4) -0.1335(11) 0.012(2) Uani 0.774(10) 1 d D . P A 1
N1 N 0.7051(4) -0.1137(4) -0.1505(10) 0.017(2) Uani 0.774(10) 1 d D . P A 1
C6 C 0.7771(5) -0.0571(9) -0.2519(18) 0.025(4) Uani 0.774(10) 1 d D . P A 1
H6A H 0.773973 -0.089690 -0.330114 0.038 Uiso 0.774(10) 1 calc R U P A 1
H6B H 0.771238 -0.019492 -0.310009 0.038 Uiso 0.774(10) 1 calc R U P A 1
H6C H 0.812557 -0.057262 -0.191272 0.038 Uiso 0.774(10) 1 calc R U P A 1
C7 C 0.7063(5) -0.1557(4) -0.2932(12) 0.034(3) Uani 0.774(10) 1 d D . P A 1
H7A H 0.681638 -0.188346 -0.282952 0.052 Uiso 0.774(10) 1 calc R U P A 1
H7B H 0.695913 -0.134411 -0.394930 0.052 Uiso 0.774(10) 1 calc R U P A 1
H7C H 0.742275 -0.171371 -0.293745 0.052 Uiso 0.774(10) 1 calc R U P A 1
C8 C 0.6676(6) -0.1317(7) -0.0281(16) 0.022(3) Uani 0.774(10) 1 d D U P A 1
H8A H 0.649612 -0.168497 -0.063648 0.034 Uiso 0.774(10) 1 calc R U P A 1
H8B H 0.687925 -0.137609 0.078729 0.034 Uiso 0.774(10) 1 calc R U P A 1
H8C H 0.641293 -0.100475 -0.020584 0.034 Uiso 0.774(10) 1 calc R U P A 1
O3' O 0.7298(3) -0.0288(3) -0.0180(7) 0.0218(15) Uani 0.226(10) 1 d D . P A 2
C5' C 0.7107(15) -0.0770(11) -0.075(4) 0.022(9) Uani 0.226(10) 1 d D U P A 2
N1' N 0.7285(13) -0.0987(9) -0.212(3) 0.017(2) Uani 0.226(10) 1 d D . P A 2
C6' C 0.764(2) -0.053(3) -0.284(8) 0.025(4) Uani 0.226(10) 1 d D . P A 2
H6'A H 0.776329 -0.069430 -0.382847 0.038 Uiso 0.226(10) 1 calc R U P A 2
H6'B H 0.743491 -0.017089 -0.311756 0.038 Uiso 0.226(10) 1 calc R U P A 2
H6'C H 0.794324 -0.044037 -0.204681 0.038 Uiso 0.226(10) 1 calc R U P A 2
C7' C 0.7063(5) -0.1557(4) -0.2932(12) 0.034(3) Uani 0.226(10) 1 d D . P A 2
H7'A H 0.724131 -0.163798 -0.389684 0.052 Uiso 0.226(10) 1 calc R U P A 2
H7'B H 0.712519 -0.188548 -0.216343 0.052 Uiso 0.226(10) 1 calc R U P A 2
H7'C H 0.668198 -0.151212 -0.325289 0.052 Uiso 0.226(10) 1 calc R U P A 2
C8' C 0.675(3) -0.120(3) 0.002(7) 0.022(3) Uani 0.226(10) 1 d D . P A 2
H8'A H 0.666316 -0.153753 -0.071306 0.034 Uiso 0.226(10) 1 calc R U P A 2
H8'B H 0.692961 -0.134581 0.105477 0.034 Uiso 0.226(10) 1 calc R U P A 2
H8'C H 0.641907 -0.100181 0.021775 0.034 Uiso 0.226(10) 1 calc R U P A 2
O5 O 0.7681(3) 0.0647(3) 0.4846(7) 0.0230(15) Uani 0.774(10) 1 d D . P A 1
C13 C 0.7636(4) 0.0950(4) 0.6109(11) 0.016(2) Uani 0.774(10) 1 d D U P A 1
C14 C 0.7175(5) 0.0891(5) 0.714(2) 0.018(3) Uani 0.774(10) 1 d D U P A 1
H14A H 0.722573 0.116978 0.805438 0.027 Uiso 0.774(10) 1 calc R U P A 1
H14B H 0.684082 0.097882 0.647342 0.027 Uiso 0.774(10) 1 calc R U P A 1
H14C H 0.716501 0.048732 0.756477 0.027 Uiso 0.774(10) 1 calc R U P A 1
N3 N 0.8020(3) 0.1352(4) 0.6598(10) 0.017(2) Uani 0.774(10) 1 d D . P A 1
C15 C 0.8453(4) 0.1448(5) 0.5499(15) 0.036(3) Uani 0.774(10) 1 d D . P A 1
H15A H 0.870359 0.174591 0.598259 0.054 Uiso 0.774(10) 1 calc R U P A 1
H15B H 0.864133 0.107546 0.537847 0.054 Uiso 0.774(10) 1 calc R U P A 1
H15C H 0.829399 0.158403 0.442982 0.054 Uiso 0.774(10) 1 calc R U P A 1
C16 C 0.8042(4) 0.1692(4) 0.8185(11) 0.027(2) Uani 0.774(10) 1 d D . P A 1
H16A H 0.834994 0.195593 0.828827 0.041 Uiso 0.774(10) 1 calc R U P A 1
H16B H 0.771781 0.192582 0.819452 0.041 Uiso 0.774(10) 1 calc R U P A 1
H16C H 0.807292 0.141371 0.909747 0.041 Uiso 0.774(10) 1 calc R U P A 1
O5' O 0.7681(3) 0.0647(3) 0.4846(7) 0.0230(15) Uani 0.226(10) 1 d . . P A 2
N3' N 0.7728(10) 0.1237(12) 0.709(3) 0.017(2) Uani 0.226(10) 1 d D U P A 2
C13' C 0.7974(11) 0.1066(13) 0.578(4) 0.014(8) Uani 0.226(10) 1 d D U P A 2
C14' C 0.7153(13) 0.107(2) 0.727(8) 0.018(3) Uani 0.226(10) 1 d D . P A 2
H14D H 0.705241 0.123272 0.828264 0.027 Uiso 0.226(10) 1 calc R U P A 2
H14E H 0.691870 0.122533 0.634665 0.027 Uiso 0.226(10) 1 calc R U P A 2
H14F H 0.712118 0.063641 0.729113 0.027 Uiso 0.226(10) 1 calc R U P A 2
C15' C 0.8453(4) 0.1448(5) 0.5499(15) 0.036(3) Uani 0.226(10) 1 d D . P A 2
H15D H 0.860921 0.130057 0.454878 0.054 Uiso 0.226(10) 1 calc R U P A 2
H15E H 0.833905 0.185802 0.530920 0.054 Uiso 0.226(10) 1 calc R U P A 2
H15F H 0.871796 0.142946 0.645793 0.054 Uiso 0.226(10) 1 calc R U P A 2
C16' C 0.8042(4) 0.1692(4) 0.8185(11) 0.027(2) Uani 0.226(10) 1 d D . P A 2
H16D H 0.784342 0.179424 0.909206 0.041 Uiso 0.226(10) 1 calc R U P A 2
H16E H 0.838613 0.152450 0.861028 0.041 Uiso 0.226(10) 1 calc R U P A 2
H16F H 0.809728 0.204815 0.755367 0.041 Uiso 0.226(10) 1 calc R U P A 2
O4 O 0.6644(3) 0.0011(3) 0.3030(10) 0.0293(17) Uani 0.580(17) 1 d D . P A 1
C9 C 0.6163(4) -0.0093(7) 0.2465(15) 0.022(4) Uani 0.580(17) 1 d D U P A 1
N2 N 0.5832(5) -0.0277(6) 0.3558(16) 0.023(4) Uani 0.580(17) 1 d D U P A 1
C10 C 0.5891(5) 0.0002(5) 0.0695(13) 0.036(3) Uani 0.580(17) 1 d D U P A 1
H10A H 0.551858 -0.011807 0.062844 0.054 Uiso 0.580(17) 1 calc R U P A 1
H10B H 0.591158 0.042054 0.040493 0.054 Uiso 0.580(17) 1 calc R U P A 1
H10C H 0.607220 -0.023606 -0.005996 0.054 Uiso 0.580(17) 1 calc R U P A 1
C11 C 0.5263(4) -0.0420(5) 0.2925(18) 0.046(3) Uani 0.580(17) 1 d D U P A 1
H11A H 0.507288 -0.054490 0.383003 0.069 Uiso 0.580(17) 1 calc R U P A 1
H11B H 0.509256 -0.006862 0.241072 0.069 Uiso 0.580(17) 1 calc R U P A 1
H11C H 0.525665 -0.073968 0.212467 0.069 Uiso 0.580(17) 1 calc R U P A 1
C12 C 0.6083(16) -0.0306(15) 0.534(2) 0.030(5) Uani 0.580(17) 1 d D U P A 1
H12A H 0.581822 -0.044064 0.602422 0.046 Uiso 0.580(17) 1 calc R U P A 1
H12B H 0.638210 -0.058216 0.542995 0.046 Uiso 0.580(17) 1 calc R U P A 1
H12C H 0.620980 0.008781 0.569105 0.046 Uiso 0.580(17) 1 calc R U P A 1
O4' O 0.6644(3) 0.0011(3) 0.3030(10) 0.0293(17) Uani 0.420(17) 1 d D . P A 2
N2' N 0.5790(6) -0.0193(8) 0.2386(18) 0.019(5) Uani 0.420(17) 1 d D U P A 2
C9' C 0.6222(5) -0.0173(9) 0.354(2) 0.016(5) Uani 0.420(17) 1 d D U P A 2
C10' C 0.5891(5) 0.0002(5) 0.0695(13) 0.036(3) Uani 0.420(17) 1 d D . P A 2
H10D H 0.556179 -0.002669 -0.004498 0.054 Uiso 0.420(17) 1 calc R U P A 2
H10E H 0.601562 0.041215 0.073496 0.054 Uiso 0.420(17) 1 calc R U P A 2
H10F H 0.616101 -0.025278 0.030341 0.054 Uiso 0.420(17) 1 calc R U P A 2
C11' C 0.5263(4) -0.0420(5) 0.2925(18) 0.046(3) Uani 0.420(17) 1 d D . P A 2
H11D H 0.498689 -0.041317 0.199610 0.069 Uiso 0.420(17) 1 calc R U P A 2
H11E H 0.531112 -0.082550 0.333081 0.069 Uiso 0.420(17) 1 calc R U P A 2
H11F H 0.515855 -0.016558 0.378953 0.069 Uiso 0.420(17) 1 calc R U P A 2
C12' C 0.610(2) -0.042(2) 0.517(3) 0.030(5) Uani 0.420(17) 1 d D . P A 2
H12D H 0.571802 -0.051386 0.509966 0.046 Uiso 0.420(17) 1 calc R U P A 2
H12E H 0.630701 -0.077133 0.544247 0.046 Uiso 0.420(17) 1 calc R U P A 2
H12F H 0.618091 -0.011657 0.601591 0.046 Uiso 0.420(17) 1 calc R U P A 2
O6 O 0.8397(3) 0.0143(4) 0.1935(10) 0.0365(19) Uani 0.580(17) 1 d D U P A 1
C17 C 0.8881(4) 0.0199(7) 0.2534(16) 0.020(4) Uani 0.580(17) 1 d D U P A 1
N4 N 0.9228(5) 0.0335(6) 0.1459(17) 0.023(4) Uani 0.580(17) 1 d D U P A 1
C18 C 0.9149(5) 0.0116(5) 0.4275(13) 0.039(3) Uani 0.580(17) 1 d D U P A 1
H18A H 0.952893 0.019462 0.430949 0.059 Uiso 0.580(17) 1 calc R U P A 1
H18B H 0.899297 0.039041 0.500204 0.059 Uiso 0.580(17) 1 calc R U P A 1
H18C H 0.909493 -0.029090 0.462780 0.059 Uiso 0.580(17) 1 calc R U P A 1
C19 C 0.8973(16) 0.044(2) -0.030(3) 0.036(5) Uani 0.580(17) 1 d D U P A 1
H19A H 0.925021 0.053557 -0.098777 0.054 Uiso 0.580(17) 1 calc R U P A 1
H19B H 0.878515 0.008351 -0.070762 0.054 Uiso 0.580(17) 1 calc R U P A 1
H19C H 0.872293 0.077040 -0.031503 0.054 Uiso 0.580(17) 1 calc R U P A 1
C20 C 0.9812(4) 0.0417(5) 0.2085(16) 0.039(3) Uani 0.580(17) 1 d D U P A 1
H20A H 1.001085 0.051292 0.117432 0.058 Uiso 0.580(17) 1 calc R U P A 1
H20B H 0.984878 0.074036 0.287797 0.058 Uiso 0.580(17) 1 calc R U P A 1
H20C H 0.995109 0.005193 0.260624 0.058 Uiso 0.580(17) 1 calc R U P A 1
O6' O 0.8397(3) 0.0143(4) 0.1935(10) 0.0365(19) Uani 0.420(17) 1 d D . P A 2
C17' C 0.8828(5) 0.0284(10) 0.139(2) 0.019(5) Uani 0.420(17) 1 d D U P A 2
N4' N 0.9259(6) 0.0275(8) 0.2535(19) 0.024(5) Uani 0.420(17) 1 d D U P A 2
C18' C 0.9149(5) 0.0116(5) 0.4275(13) 0.039(3) Uani 0.420(17) 1 d D . P A 2
H18D H 0.948159 0.012072 0.500233 0.059 Uiso 0.420(17) 1 calc R U P A 2
H18E H 0.890284 0.040483 0.465173 0.059 Uiso 0.420(17) 1 calc R U P A 2
H18F H 0.899088 -0.027929 0.427774 0.059 Uiso 0.420(17) 1 calc R U P A 2
C19' C 0.902(2) 0.036(3) -0.029(4) 0.036(5) Uani 0.420(17) 1 d D . P A 2
H19D H 0.939427 0.047828 -0.015604 0.054 Uiso 0.420(17) 1 calc R U P A 2
H19E H 0.897870 -0.001075 -0.088980 0.054 Uiso 0.420(17) 1 calc R U P A 2
H19F H 0.880925 0.067011 -0.089452 0.054 Uiso 0.420(17) 1 calc R U P A 2
C20' C 0.9812(4) 0.0417(5) 0.2085(16) 0.039(3) Uani 0.420(17) 1 d D . P A 2
H20D H 1.007051 0.038853 0.305632 0.058 Uiso 0.420(17) 1 calc R U P A 2
H20E H 0.990470 0.013595 0.126505 0.058 Uiso 0.420(17) 1 calc R U P A 2
H20F H 0.981471 0.081914 0.164619 0.058 Uiso 0.420(17) 1 calc R U P A 2

loop_
_atom_site_aniso_label
_atom_site_aniso_U_11
_atom_site_aniso_U_22
_atom_site_aniso_U_33
_atom_site_aniso_U_23
_atom_site_aniso_U_13
_atom_site_aniso_U_12
Pb1 0.00906(17) 0.01034(14) 0.01238(15) -0.00041(11) -0.00008(11) -0.00006(12)
Pb2 0.01125(18) 0.00951(14) 0.01161(15) 0.00015(11) 0.00008(12) -0.00036(12)
I2 0.0080(3) 0.0120(2) 0.0205(3) 0.0002(2) -0.0009(2) 0.0012(2)
I4 0.0117(3) 0.0148(3) 0.0178(3) 0.0018(2) -0.0002(2) 0.0040(2)
I5 0.0211(3) 0.0071(2) 0.0194(3) 0.0001(2) 0.0007(2) 0.0000(2)
I3 0.0165(3) 0.0077(2) 0.0210(3) -0.0002(2) 0.0006(2) -0.0006(2)
I6 0.0128(3) 0.0139(2) 0.0177(3) -0.0008(2) -0.0001(2) -0.0045(2)
I1 0.0101(3) 0.0171(3) 0.0178(3) -0.0009(2) 0.0000(2) -0.0049(2)
Ca1 0.0065(8) 0.0090(7) 0.0186(8) -0.0038(6) -0.0016(6) -0.0001(6)
S1 0.0218(13) 0.0154(10) 0.0218(11) -0.0008(9) -0.0047(9) 0.0028(9)
S2 0.0158(12) 0.0111(9) 0.0211(11) -0.0026(8) -0.0042(9) 0.0040(8)
O1 0.028(4) 0.014(3) 0.029(4) 0.001(3) 0.004(3) 0.007(3)
O2 0.027(4) 0.011(3) 0.021(3) -0.005(2) 0.003(3) 0.004(3)
C1 0.021(6) 0.030(5) 0.024(5) -0.002(4) 0.004(4) 0.007(4)
C2 0.026(5) 0.018(4) 0.034(5) 0.002(4) 0.004(4) 0.005(4)
C3 0.024(6) 0.018(5) 0.042(6) 0.001(4) 0.012(5) 0.009(4)
C4 0.033(6) 0.011(4) 0.030(5) -0.001(4) 0.000(4) 0.003(4)
O3 0.030(4) 0.014(3) 0.020(3) -0.005(3) -0.005(3) 0.000(3)
C5 0.012(6) 0.012(5) 0.011(5) 0.000(4) -0.006(4) 0.006(4)
N1 0.020(6) 0.018(5) 0.013(5) -0.001(4) -0.003(4) 0.001(4)
C6 0.018(9) 0.040(7) 0.018(8) 0.010(6) 0.002(6) 0.004(7)
C7 0.053(8) 0.020(5) 0.028(6) -0.014(4) -0.004(5) 0.001(5)
C8 0.022(6) 0.018(6) 0.025(6) -0.003(5) -0.005(5) -0.015(4)
O3' 0.030(4) 0.014(3) 0.020(3) -0.005(3) -0.005(3) 0.000(3)
C5' 0.022(12) 0.025(12) 0.017(12) 0.000(9) -0.001(9) 0.002(9)
N1' 0.020(6) 0.018(5) 0.013(5) -0.001(4) -0.003(4) 0.001(4)
C6' 0.018(9) 0.040(7) 0.018(8) 0.010(6) 0.002(6) 0.004(7)
C7' 0.053(8) 0.020(5) 0.028(6) -0.014(4) -0.004(5) 0.001(5)
C8' 0.022(6) 0.018(6) 0.025(6) -0.003(5) -0.005(5) -0.015(4)
O5 0.038(5) 0.016(3) 0.015(3) -0.003(3) -0.001(3) -0.001(3)
C13 0.017(6) 0.012(4) 0.016(5) 0.004(4) -0.006(4) 0.000(4)
C14 0.020(5) 0.007(6) 0.028(5) 0.000(5) 0.010(4) 0.008(4)
N3 0.010(5) 0.018(4) 0.021(4) -0.005(4) -0.003(3) 0.002(4)
C15 0.018(6) 0.032(6) 0.060(8) 0.007(5) 0.011(5) -0.006(5)
C16 0.024(6) 0.026(5) 0.031(5) -0.012(4) -0.005(4) -0.004(4)
O5' 0.038(5) 0.016(3) 0.015(3) -0.003(3) -0.001(3) -0.001(3)
N3' 0.010(5) 0.018(4) 0.021(4) -0.005(4) -0.003(3) 0.002(4)
C13' 0.015(11) 0.012(11) 0.015(11) -0.004(8) 0.005(9) -0.003(8)
C14' 0.020(5) 0.007(6) 0.028(5) 0.000(5) 0.010(4) 0.008(4)
C15' 0.018(6) 0.032(6) 0.060(8) 0.007(5) 0.011(5) -0.006(5)
C16' 0.024(6) 0.026(5) 0.031(5) -0.012(4) -0.005(4) -0.004(4)
O4 0.007(3) 0.019(3) 0.063(5) -0.009(3) 0.011(3) -0.004(3)
C9 0.014(7) 0.015(6) 0.036(8) -0.005(6) 0.006(6) 0.008(6)
N2 0.012(7) 0.019(6) 0.038(7) 0.000(5) 0.005(5) -0.002(5)
C10 0.033(6) 0.029(5) 0.044(6) -0.006(5) -0.004(5) 0.003(5)
C11 0.022(6) 0.029(5) 0.088(8) 0.002(5) 0.009(5) -0.002(5)
C12 0.030(6) 0.025(10) 0.038(7) -0.002(6) 0.010(5) 0.000(7)
O4' 0.007(3) 0.019(3) 0.063(5) -0.009(3) 0.011(3) -0.004(3)
N2' 0.008(8) 0.016(7) 0.033(8) -0.001(6) 0.003(6) -0.003(6)
C9' 0.011(7) 0.016(7) 0.023(7) -0.006(6) 0.006(6) 0.005(5)
C10' 0.033(6) 0.029(5) 0.044(6) -0.006(5) -0.004(5) 0.003(5)
C11' 0.022(6) 0.029(5) 0.088(8) 0.002(5) 0.009(5) -0.002(5)
C12' 0.030(6) 0.025(10) 0.038(7) -0.002(6) 0.010(5) 0.000(7)
O6 0.008(3) 0.038(4) 0.064(5) -0.021(4) 0.008(3) -0.002(3)
C17 0.009(7) 0.013(6) 0.038(8) -0.009(6) 0.003(6) 0.003(5)
N4 0.008(6) 0.017(6) 0.043(7) 0.000(6) 0.006(5) -0.005(5)
C18 0.040(6) 0.030(5) 0.047(6) -0.011(5) 0.000(5) 0.003(5)
C19 0.036(8) 0.029(10) 0.044(6) 0.001(5) 0.012(5) 0.001(7)
C20 0.026(5) 0.028(5) 0.061(6) 0.003(4) -0.001(4) 0.000(4)
O6' 0.008(3) 0.038(4) 0.064(5) -0.021(4) 0.008(3) -0.002(3)
C17' 0.008(8) 0.020(8) 0.029(9) -0.001(7) 0.006(7) 0.003(7)
N4' 0.022(9) 0.012(7) 0.038(9) -0.005(7) 0.005(7) 0.003(6)
C18' 0.040(6) 0.030(5) 0.047(6) -0.011(5) 0.000(5) 0.003(5)
C19' 0.036(8) 0.029(10) 0.044(6) 0.001(5) 0.012(5) 0.001(7)
C20' 0.026(5) 0.028(5) 0.061(6) 0.003(4) -0.001(4) 0.000(4)

loop_
_atom_type_symbol
_atom_type_description
_atom_type_scat_dispersion_real
_atom_type_scat_dispersion_imag
_atom_type_scat_source
C C 0.0033 0.0016 'International Tables Vol C Tables 4.2.6.8 and 6.1.1.4'
H H 0.0000 0.0000 'International Tables Vol C Tables 4.2.6.8 and 6.1.1.4'
N N 0.0061 0.0033 'International Tables Vol C Tables 4.2.6.8 and 6.1.1.4'
O O 0.0106 0.0060 'International Tables Vol C Tables 4.2.6.8 and 6.1.1.4'
S S 0.1246 0.1234 'International Tables Vol C Tables 4.2.6.8 and 6.1.1.4'
Ca Ca 0.2262 0.3064 'International Tables Vol C Tables 4.2.6.8 and 6.1.1.4'
I I -0.4742 1.8119 'International Tables Vol C Tables 4.2.6.8 and 6.1.1.4'
Pb Pb -3.3944 10.1111 'International Tables Vol C Tables 4.2.6.8 and 6.1.1.4'

loop_
_geom_angle_atom_site_label_1
_geom_angle_atom_site_label_2
_geom_angle_atom_site_label_3
_geom_angle
_geom_angle_site_symmetry_1
_geom_angle_site_symmetry_3
_geom_angle_publ_flag
I1 Pb1 I3 98.024(16) . . ?
I1 Pb1 I1 92.326(19) . 4_565 ?
I3 Pb1 I1 83.770(16) . 4_565 ?
I1 Pb1 I3 83.677(16) . 4_566 ?
I3 Pb1 I3 175.89(2) . 4_566 ?
I1 Pb1 I3 99.932(16) 4_565 4_566 ?
I1 Pb1 I2 84.866(16) . . ?
I3 Pb1 I2 90.137(16) . . ?
I1 Pb1 I2 172.883(17) 4_565 . ?
I3 Pb1 I2 86.281(16) 4_566 . ?
I1 Pb1 I2 173.763(18) . 4_565 ?
I3 Pb1 I2 86.252(16) . 4_565 ?
I1 Pb1 I2 83.593(16) 4_565 4_565 ?
I3 Pb1 I2 92.360(16) 4_566 4_565 ?
I2 Pb1 I2 99.719(19) . 4_565 ?
I6 Pb2 I5 98.254(17) 4_566 . ?
I6 Pb2 I4 85.156(17) 4_566 4_566 ?
I5 Pb2 I4 90.807(16) . 4_566 ?
I6 Pb2 I6 92.865(19) 4_566 . ?
I5 Pb2 I6 83.906(16) . . ?
I4 Pb2 I6 174.041(17) 4_566 . ?
I6 Pb2 I5 84.573(16) 4_566 4_566 ?
I5 Pb2 I5 175.55(2) . 4_566 ?
I4 Pb2 I5 85.993(16) 4_566 4_566 ?
I6 Pb2 I5 99.432(16) . 4_566 ?
I6 Pb2 I4 174.701(18) 4_566 . ?
I5 Pb2 I4 85.009(16) . . ?
I4 Pb2 I4 99.02(2) 4_566 . ?
I6 Pb2 I4 83.300(16) . . ?
I5 Pb2 I4 92.429(16) 4_566 . ?
Pb1 I2 Pb1 76.629(13) . 4_566 ?
Pb2 I4 Pb2 77.055(14) 4_565 . ?
Pb2 I5 Pb2 78.014(12) . 4_565 ?
Pb1 I3 Pb1 78.093(12) . 4_565 ?
Pb2 I6 Pb2 78.711(15) 4_565 . ?
Pb1 I1 Pb1 78.711(15) . 4_566 ?
O6' Ca1 O3' 89.0(3) . . ?
O6 Ca1 O3 89.0(3) . . ?
O6' Ca1 O4' 173.2(3) . . ?
O3' Ca1 O4' 92.1(3) . . ?
O6 Ca1 O4 173.2(3) . . ?
O3 Ca1 O4 92.1(3) . . ?
O6 Ca1 O5 92.8(3) . . ?
O3 Ca1 O5 173.4(2) . . ?
O4 Ca1 O5 86.8(3) . . ?
O6' Ca1 O5' 92.8(3) . . ?
O3' Ca1 O5' 173.4(2) . . ?
O4' Ca1 O5' 86.8(3) . . ?
O6' Ca1 O1 84.5(3) . . ?
O6 Ca1 O1 84.5(3) . . ?
O3' Ca1 O1 86.1(2) . . ?
O3 Ca1 O1 86.1(2) . . ?
O4' Ca1 O1 88.8(3) . . ?
O4 Ca1 O1 88.8(3) . . ?
O5 Ca1 O1 100.3(2) . . ?
O5' Ca1 O1 100.3(2) . . ?
O6' Ca1 O2 95.8(3) . . ?
O6 Ca1 O2 95.8(3) . . ?
O3' Ca1 O2 92.4(2) . . ?
O3 Ca1 O2 92.4(2) . . ?
O4' Ca1 O2 90.9(2) . . ?
O4 Ca1 O2 90.9(2) . . ?
O5 Ca1 O2 81.1(2) . . ?
O5' Ca1 O2 81.1(2) . . ?
O1 Ca1 O2 178.5(2) . . ?
O6' Ca1 S2 104.3(2) . . ?
O6 Ca1 S2 104.3(2) . . ?
O3' Ca1 S2 110.41(17) . . ?
O3 Ca1 S2 110.41(17) . . ?
O4' Ca1 S2 81.58(17) . . ?
O4 Ca1 S2 81.58(17) . . ?
O5 Ca1 S2 63.02(17) . . ?
O5' Ca1 S2 63.02(17) . . ?
O1 Ca1 S2 161.03(18) . . ?
O2 Ca1 S2 20.10(15) . . ?
O1 S1 C1 106.9(4) . . ?
O1 S1 C2 103.8(4) . . ?
C1 S1 C2 97.8(5) . . ?
O2 S2 C3 105.5(4) . . ?
O2 S2 C4 105.3(4) . . ?
C3 S2 C4 97.7(5) . . ?
O2 S2 Ca1 32.3(2) . . ?
C3 S2 Ca1 95.0(3) . . ?
C4 S2 Ca1 137.6(3) . . ?
S1 O1 Ca1 134.2(4) . . ?
S2 O2 Ca1 127.6(4) . . ?
S1 C1 H1A 109.5 . . ?
S1 C1 H1B 109.5 . . ?
H1A C1 H1B 109.5 . . ?
S1 C1 H1C 109.5 . . ?
H1A C1 H1C 109.5 . . ?
H1B C1 H1C 109.5 . . ?
S1 C2 H2A 109.5 . . ?
S1 C2 H2B 109.5 . . ?
H2A C2 H2B 109.5 . . ?
S1 C2 H2C 109.5 . . ?
H2A C2 H2C 109.5 . . ?
H2B C2 H2C 109.5 . . ?
S2 C3 H3A 109.5 . . ?
S2 C3 H3B 109.5 . . ?
H3A C3 H3B 109.5 . . ?
S2 C3 H3C 109.5 . . ?
H3A C3 H3C 109.5 . . ?
H3B C3 H3C 109.5 . . ?
S2 C4 H4A 109.5 . . ?
S2 C4 H4B 109.5 . . ?
H4A C4 H4B 109.5 . . ?
S2 C4 H4C 109.5 . . ?
H4A C4 H4C 109.5 . . ?
H4B C4 H4C 109.5 . . ?
C5 O3 Ca1 155.2(7) . . ?
O3 C5 N1 119.1(8) . . ?
O3 C5 C6 124.0(12) . . ?
N1 C5 C6 116.8(10) . . ?
C5 N1 C7 122.2(8) . . ?
C5 N1 C8 122.9(8) . . ?
C7 N1 C8 114.9(9) . . ?
C5 C6 H6A 109.5 . . ?
C5 C6 H6B 109.5 . . ?
H6A C6 H6B 109.5 . . ?
C5 C6 H6C 109.5 . . ?
H6A C6 H6C 109.5 . . ?
H6B C6 H6C 109.5 . . ?
N1 C7 H7A 109.5 . . ?
N1 C7 H7B 109.5 . . ?
H7A C7 H7B 109.5 . . ?
N1 C7 H7C 109.5 . . ?
H7A C7 H7C 109.5 . . ?
H7B C7 H7C 109.5 . . ?
N1 C8 H8A 109.5 . . ?
N1 C8 H8B 109.5 . . ?
H8A C8 H8B 109.5 . . ?
N1 C8 H8C 109.5 . . ?
H8A C8 H8C 109.5 . . ?
H8B C8 H8C 109.5 . . ?
C5' O3' Ca1 136.8(15) . . ?
O3' C5' N1' 118.2(16) . . ?
O3' C5' C8' 128(3) . . ?
N1' C5' C8' 113(3) . . ?
C5' N1' C6' 110(4) . . ?
C5' N1' C7' 121.8(15) . . ?
C6' N1' C7' 127(4) . . ?
N1' C6' H6'A 109.5 . . ?
N1' C6' H6'B 109.5 . . ?
H6'A C6' H6'B 109.5 . . ?
N1' C6' H6'C 109.5 . . ?
H6'A C6' H6'C 109.5 . . ?
H6'B C6' H6'C 109.5 . . ?
N1' C7' H7'A 109.5 . . ?
N1' C7' H7'B 109.5 . . ?
H7'A C7' H7'B 109.5 . . ?
N1' C7' H7'C 109.5 . . ?
H7'A C7' H7'C 109.5 . . ?
H7'B C7' H7'C 109.5 . . ?
C5' C8' H8'A 109.5 . . ?
C5' C8' H8'B 109.5 . . ?
H8'A C8' H8'B 109.5 . . ?
C5' C8' H8'C 109.5 . . ?
H8'A C8' H8'C 109.5 . . ?
H8'B C8' H8'C 109.5 . . ?
C13 O5 Ca1 164.2(7) . . ?
O5 C13 N3 118.6(8) . . ?
O5 C13 C14 124.1(9) . . ?
N3 C13 C14 117.3(9) . . ?
C13 C14 H14A 109.5 . . ?
C13 C14 H14B 109.5 . . ?
H14A C14 H14B 109.5 . . ?
C13 C14 H14C 109.5 . . ?
H14A C14 H14C 109.5 . . ?
H14B C14 H14C 109.5 . . ?
C13 N3 C16 123.4(8) . . ?
C13 N3 C15 117.4(8) . . ?
C16 N3 C15 119.2(8) . . ?
N3 C15 H15A 109.5 . . ?
N3 C15 H15B 109.5 . . ?
H15A C15 H15B 109.5 . . ?
N3 C15 H15C 109.5 . . ?
H15A C15 H15C 109.5 . . ?
H15B C15 H15C 109.5 . . ?
N3 C16 H16A 109.5 . . ?
N3 C16 H16B 109.5 . . ?
H16A C16 H16B 109.5 . . ?
N3 C16 H16C 109.5 . . ?
H16A C16 H16C 109.5 . . ?
H16B C16 H16C 109.5 . . ?
C13' O5' Ca1 149.4(10) . . ?
C13' N3' C16' 114(2) . . ?
C13' N3' C14' 122(3) . . ?
C16' N3' C14' 123(3) . . ?
N3' C13' O5' 111.8(12) . . ?
N3' C13' C15' 114(2) . . ?
O5' C13' C15' 133.2(19) . . ?
N3' C14' H14D 109.5 . . ?
N3' C14' H14E 109.5 . . ?
H14D C14' H14E 109.5 . . ?
N3' C14' H14F 109.5 . . ?
H14D C14' H14F 109.5 . . ?
H14E C14' H14F 109.5 . . ?
C13' C15' H15D 109.5 . . ?
C13' C15' H15E 109.5 . . ?
H15D C15' H15E 109.5 . . ?
C13' C15' H15F 109.5 . . ?
H15D C15' H15F 109.5 . . ?
H15E C15' H15F 109.5 . . ?
N3' C16' H16D 109.5 . . ?
N3' C16' H16E 109.5 . . ?
H16D C16' H16E 109.5 . . ?
N3' C16' H16F 109.5 . . ?
H16D C16' H16F 109.5 . . ?
H16E C16' H16F 109.5 . . ?
C9 O4 Ca1 145.4(8) . . ?
O4 C9 N2 116.6(11) . . ?
O4 C9 C10 128.2(11) . . ?
N2 C9 C10 115.1(10) . . ?
C9 N2 C11 118.0(11) . . ?
C9 N2 C12 115.4(16) . . ?
C11 N2 C12 126.5(18) . . ?
C9 C10 H10A 109.5 . . ?
C9 C10 H10B 109.5 . . ?
H10A C10 H10B 109.5 . . ?
C9 C10 H10C 109.5 . . ?
H10A C10 H10C 109.5 . . ?
H10B C10 H10C 109.5 . . ?
N2 C11 H11A 109.5 . . ?
N2 C11 H11B 109.5 . . ?
H11A C11 H11B 109.5 . . ?
N2 C11 H11C 109.5 . . ?
H11A C11 H11C 109.5 . . ?
H11B C11 H11C 109.5 . . ?
N2 C12 H12A 109.5 . . ?
N2 C12 H12B 109.5 . . ?
H12A C12 H12B 109.5 . . ?
N2 C12 H12C 109.5 . . ?
H12A C12 H12C 109.5 . . ?
H12B C12 H12C 109.5 . . ?
C9' O4' Ca1 165.5(10) . . ?
C9' N2' C10' 115.0(12) . . ?
C9' N2' C11' 117.5(12) . . ?
C10' N2' C11' 127.4(13) . . ?
O4' C9' N2' 115.1(14) . . ?
O4' C9' C12' 133(3) . . ?
N2' C9' C12' 112(2) . . ?
N2' C10' H10D 109.5 . . ?
N2' C10' H10E 109.5 . . ?
H10D C10' H10E 109.5 . . ?
N2' C10' H10F 109.5 . . ?
H10D C10' H10F 109.5 . . ?
H10E C10' H10F 109.5 . . ?
N2' C11' H11D 109.5 . . ?
N2' C11' H11E 109.5 . . ?
H11D C11' H11E 109.5 . . ?
N2' C11' H11F 109.5 . . ?
H11D C11' H11F 109.5 . . ?
H11E C11' H11F 109.5 . . ?
C9' C12' H12D 109.5 . . ?
C9' C12' H12E 109.5 . . ?
H12D C12' H12E 109.5 . . ?
C9' C12' H12F 109.5 . . ?
H12D C12' H12F 109.5 . . ?
H12E C12' H12F 109.5 . . ?
C17 O6 Ca1 147.6(8) . . ?
O6 C17 N4 115.9(11) . . ?
O6 C17 C18 131.0(11) . . ?
N4 C17 C18 113.1(10) . . ?
C17 N4 C20 119.0(11) . . ?
C17 N4 C19 114.8(17) . . ?
C20 N4 C19 126.0(19) . . ?
C17 C18 H18A 109.5 . . ?
C17 C18 H18B 109.5 . . ?
H18A C18 H18B 109.5 . . ?
C17 C18 H18C 109.5 . . ?
H18A C18 H18C 109.5 . . ?
H18B C18 H18C 109.5 . . ?
N4 C19 H19A 109.5 . . ?
N4 C19 H19B 109.5 . . ?
H19A C19 H19B 109.5 . . ?
N4 C19 H19C 109.5 . . ?
H19A C19 H19C 109.5 . . ?
H19B C19 H19C 109.5 . . ?
N4 C20 H20A 109.5 . . ?
N4 C20 H20B 109.5 . . ?
H20A C20 H20B 109.5 . . ?
N4 C20 H20C 109.5 . . ?
H20A C20 H20C 109.5 . . ?
H20B C20 H20C 109.5 . . ?
C17' O6' Ca1 161.9(11) . . ?
O6' C17' N4' 113.9(14) . . ?
O6' C17' C19' 136(3) . . ?
N4' C17' C19' 109(2) . . ?
C17' N4' C20' 120.9(12) . . ?
C17' N4' C18' 115.7(13) . . ?
C20' N4' C18' 123.3(13) . . ?
N4' C18' H18D 109.5 . . ?
N4' C18' H18E 109.5 . . ?
H18D C18' H18E 109.5 . . ?
N4' C18' H18F 109.5 . . ?
H18D C18' H18F 109.5 . . ?
H18E C18' H18F 109.5 . . ?
C17' C19' H19D 109.5 . . ?
C17' C19' H19E 109.5 . . ?
H19D C19' H19E 109.5 . . ?
C17' C19' H19F 109.5 . . ?
H19D C19' H19F 109.5 . . ?
H19E C19' H19F 109.5 . . ?
N4' C20' H20D 109.5 . . ?
N4' C20' H20E 109.5 . . ?
H20D C20' H20E 109.5 . . ?
N4' C20' H20F 109.5 . . ?
H20D C20' H20F 109.5 . . ?
H20E C20' H20F 109.5 . . ?

loop_
_geom_bond_atom_site_label_1
_geom_bond_atom_site_label_2
_geom_bond_distance
_geom_bond_site_symmetry_2
_geom_bond_publ_flag
Pb1 I1 3.1808(6) . ?
Pb1 I3 3.1993(6) . ?
Pb1 I1 3.2173(7) 4_565 ?
Pb1 I3 3.2411(6) 4_566 ?
Pb1 I2 3.2506(6) . ?
Pb1 I2 3.2935(6) 4_565 ?
Pb2 I6 3.1745(6) 4_566 ?
Pb2 I5 3.2195(6) . ?
Pb2 I4 3.2232(6) 4_566 ?
Pb2 I6 3.2233(7) . ?
Pb2 I5 3.2266(6) 4_566 ?
Pb2 I4 3.2900(6) . ?
Ca1 O6' 2.279(7) . ?
Ca1 O6 2.279(7) . ?
Ca1 O3' 2.287(6) . ?
Ca1 O3 2.287(6) . ?
Ca1 O4' 2.291(6) . ?
Ca1 O4 2.291(6) . ?
Ca1 O5 2.295(6) . ?
Ca1 O5' 2.295(6) . ?
Ca1 O1 2.336(6) . ?
Ca1 O2 2.356(6) . ?
Ca1 S2 3.492(3) . ?
S1 O1 1.517(7) . ?
S1 C1 1.775(9) . ?
S1 C2 1.793(10) . ?
S2 O2 1.514(6) . ?
S2 C3 1.775(11) . ?
S2 C4 1.787(9) . ?
C1 H1A 0.9600 . ?
C1 H1B 0.9600 . ?
C1 H1C 0.9600 . ?
C2 H2A 0.9600 . ?
C2 H2B 0.9600 . ?
C2 H2C 0.9600 . ?
C3 H3A 0.9600 . ?
C3 H3B 0.9600 . ?
C3 H3C 0.9600 . ?
C4 H4A 0.9600 . ?
C4 H4B 0.9600 . ?
C4 H4C 0.9600 . ?
O3 C5 1.247(8) . ?
C5 N1 1.327(8) . ?
C5 C6 1.499(9) . ?
N1 C7 1.489(8) . ?
N1 C8 1.494(9) . ?
C6 H6A 0.9600 . ?
C6 H6B 0.9600 . ?
C6 H6C 0.9600 . ?
C7 H7A 0.9600 . ?
C7 H7B 0.9600 . ?
C7 H7C 0.9600 . ?
C8 H8A 0.9600 . ?
C8 H8B 0.9600 . ?
C8 H8C 0.9600 . ?
O3' C5' 1.239(10) . ?
C5' N1' 1.335(10) . ?
C5' C8' 1.498(10) . ?
N1' C6' 1.500(10) . ?
N1' C7' 1.500(10) . ?
C6' H6'A 0.9600 . ?
C6' H6'B 0.9600 . ?
C6' H6'C 0.9600 . ?
C7' H7'A 0.9600 . ?
C7' H7'B 0.9600 . ?
C7' H7'C 0.9600 . ?
C8' H8'A 0.9600 . ?
C8' H8'B 0.9600 . ?
C8' H8'C 0.9600 . ?
O5 C13 1.242(8) . ?
C13 N3 1.333(8) . ?
C13 C14 1.504(9) . ?
C14 H14A 0.9600 . ?
C14 H14B 0.9600 . ?
C14 H14C 0.9600 . ?
N3 C16 1.487(8) . ?
N3 C15 1.493(8) . ?
C15 H15A 0.9600 . ?
C15 H15B 0.9600 . ?
C15 H15C 0.9600 . ?
C16 H16A 0.9600 . ?
C16 H16B 0.9600 . ?
C16 H16C 0.9600 . ?
O5' C13' 1.36(2) . ?
N3' C13' 1.339(10) . ?
N3' C16' 1.501(10) . ?
N3' C14' 1.503(10) . ?
C13' C15' 1.502(10) . ?
C14' H14D 0.9600 . ?
C14' H14E 0.9600 . ?
C14' H14F 0.9600 . ?
C15' H15D 0.9600 . ?
C15' H15E 0.9600 . ?
C15' H15F 0.9600 . ?
C16' H16D 0.9600 . ?
C16' H16E 0.9600 . ?
C16' H16F 0.9600 . ?
O4 C9 1.253(9) . ?
C9 N2 1.341(9) . ?
C9 C10 1.530(13) . ?
N2 C11 1.484(14) . ?
N2 C12 1.506(18) . ?
C10 H10A 0.9600 . ?
C10 H10B 0.9600 . ?
C10 H10C 0.9600 . ?
C11 H11A 0.9600 . ?
C11 H11B 0.9600 . ?
C11 H11C 0.9600 . ?
C12 H12A 0.9600 . ?
C12 H12B 0.9600 . ?
C12 H12C 0.9600 . ?
O4' C9' 1.241(9) . ?
N2' C9' 1.340(10) . ?
N2' C10' 1.489(14) . ?
N2' C11' 1.514(14) . ?
C9' C12' 1.498(19) . ?
C10' H10D 0.9600 . ?
C10' H10E 0.9600 . ?
C10' H10F 0.9600 . ?
C11' H11D 0.9600 . ?
C11' H11E 0.9600 . ?
C11' H11F 0.9600 . ?
C12' H12D 0.9600 . ?
C12' H12E 0.9600 . ?
C12' H12F 0.9600 . ?
O6 C17 1.251(9) . ?
C17 N4 1.333(9) . ?
C17 C18 1.502(13) . ?
N4 C20 1.493(14) . ?
N4 C19 1.510(19) . ?
C18 H18A 0.9600 . ?
C18 H18B 0.9600 . ?
C18 H18C 0.9600 . ?
C19 H19A 0.9600 . ?
C19 H19B 0.9600 . ?
C19 H19C 0.9600 . ?
C20 H20A 0.9600 . ?
C20 H20B 0.9600 . ?
C20 H20C 0.9600 . ?
O6' C17' 1.247(9) . ?
C17' N4' 1.334(10) . ?
C17' C19' 1.507(19) . ?
N4' C20' 1.497(15) . ?
N4' C18' 1.512(15) . ?
C18' H18D 0.9600 . ?
C18' H18E 0.9600 . ?
C18' H18F 0.9600 . ?
C19' H19D 0.9600 . ?
C19' H19E 0.9600 . ?
C19' H19F 0.9600 . ?
C20' H20D 0.9600 . ?
C20' H20E 0.9600 . ?
C20' H20F 0.9600 . ?
